data_1564316
loop_
_publ_author_name
'Wang, Zhichao'
'Liu, Lin'
'Ma, Xufeng'
'Liu, Yao'
'Mi, Puke'
'Liu, Zhen'
'Zhang, Jun'

_publ_section_title
;
 Effect of an additional donor on decene formation in ethylene
 oligomerization catalyzed by a Cr/PCCP system: a combined experimental
 and DFT study
;
_journal_issue 13
_journal_name_full 'Catalysis Science &amp; Technology'
_journal_page_first 4596
_journal_page_last 4604
_journal_paper_doi 10.1039/D1CY00423A
_journal_volume 11
_journal_year 2021
_chemical_formula_sum 'C33 H35 Cl3 Cr N O P2'
_chemical_formula_weight 681.91
_chemical_properties_physical Air-sensitive,Moisture-sensitive
_space_group_crystal_system monoclinic
_space_group_IT_number 14
_space_group_name_Hall '-P 2ybc'
_space_group_name_H-M_alt 'P 1 21/c 1'
_atom_sites_solution_hydrogens geom
_audit_creation_method SHELXL-2013
_audit_update_record
;
2020-07-26 deposited with the CCDC.	2021-06-04 downloaded from the CCDC.
;
_cell_angle_alpha 90
_cell_angle_beta 100.5540(10)
_cell_angle_gamma 90
_cell_formula_units_Z 4
_cell_length_a 16.1058(6)
_cell_length_b 12.1316(5)
_cell_length_c 17.2976(7)
_cell_measurement_reflns_used 9911
_cell_measurement_temperature 193(2)
_cell_measurement_theta_max 54.832
_cell_measurement_theta_min 5.088
_cell_volume 3322.6(2)
_computing_cell_refinement 'Bruker SAINT'
_computing_data_collection 'Bruker APEX2'
_computing_data_reduction 'Bruker SAINT'
_computing_molecular_graphics 'Bruker SHELXTL'
_computing_publication_material 'Bruker SHELXTL'
_computing_structure_refinement 'SHELXL-2013 (Sheldrick, 2013)'
_computing_structure_solution 'SHELXS-97 (Sheldrick 2008)'
_diffrn_ambient_temperature 193(2)
_diffrn_measured_fraction_theta_full 0.999
_diffrn_measured_fraction_theta_max 0.998
_diffrn_measurement_device_type 'Bruker APEX-II CCD'
_diffrn_measurement_method '\f and \w scans'
_diffrn_radiation_type MoK\a
_diffrn_radiation_wavelength 0.71073
_diffrn_reflns_av_R_equivalents 0.0473
_diffrn_reflns_av_unetI/netI 0.0392
_diffrn_reflns_Laue_measured_fraction_full 0.999
_diffrn_reflns_Laue_measured_fraction_max 0.998
_diffrn_reflns_limit_h_max 19
_diffrn_reflns_limit_h_min -19
_diffrn_reflns_limit_k_max 14
_diffrn_reflns_limit_k_min -14
_diffrn_reflns_limit_l_max 21
_diffrn_reflns_limit_l_min -20
_diffrn_reflns_number 32749
_diffrn_reflns_point_group_measured_fraction_full 0.999
_diffrn_reflns_point_group_measured_fraction_max 0.998
_diffrn_reflns_theta_full 25.242
_diffrn_reflns_theta_max 25.995
_diffrn_reflns_theta_min 2.395
_exptl_absorpt_coefficient_mu 0.709
_exptl_absorpt_correction_T_max 0.7456
_exptl_absorpt_correction_T_min 0.6784
_exptl_absorpt_correction_type multi-scan
_exptl_absorpt_process_details sadabs
_exptl_crystal_colour balck
_exptl_crystal_density_diffrn 1.363
_exptl_crystal_description prismatic
_exptl_crystal_F_000 1412
_exptl_crystal_size_max 0.160
_exptl_crystal_size_mid 0.130
_exptl_crystal_size_min 0.070
_refine_diff_density_max 0.551
_refine_diff_density_min -0.326
_refine_diff_density_rms 0.060
_refine_ls_extinction_method none
_refine_ls_goodness_of_fit_ref 1.060
_refine_ls_hydrogen_treatment constr
_refine_ls_matrix_type full
_refine_ls_number_parameters 375
_refine_ls_number_reflns 6510
_refine_ls_number_restraints 0
_refine_ls_restrained_S_all 1.060
_refine_ls_R_factor_all 0.0588
_refine_ls_R_factor_gt 0.0396
_refine_ls_shift/su_max 0.001
_refine_ls_shift/su_mean 0.000
_refine_ls_structure_factor_coef Fsqd
_refine_ls_weighting_details 'w=1/[\s^2^(Fo^2^)+(0.0296P)^2^+3.2500P] where P=(Fo^2^+2Fc^2^)/3'
_refine_ls_weighting_scheme calc
_refine_ls_wR_factor_gt 0.0828
_refine_ls_wR_factor_ref 0.0932
_reflns_Friedel_coverage 0.000
_reflns_number_gt 5122
_reflns_number_total 6510
_reflns_threshold_expression 'I > 2\s(I)'
_cod_data_source_file d1cy00423a3.cif
_cod_data_source_block mo_dd19192_0m
_cod_original_sg_symbol_H-M 'P 21/c'
_cod_database_code 1564316
_shelx_space_group_comment
; 
The symmetry employed for this shelxl refinement is uniquely defined 
by the following loop, which should always be used as a source of 
symmetry information in preference to the above space-group names. 
They are only intended as comments. 
;
_shelx_estimated_absorpt_t_min 0.895
_shelx_estimated_absorpt_t_max 0.952
_shelxl_version_number 2013-4

loop_
_space_group_symop_operation_xyz
'x, y, z'
'-x, y+1/2, -z+1/2'
'-x, -y, -z'
'x, -y-1/2, z-1/2'

loop_
_atom_site_label
_atom_site_type_symbol
_atom_site_fract_x
_atom_site_fract_y
_atom_site_fract_z
_atom_site_U_iso_or_equiv
_atom_site_adp_type
_atom_site_occupancy
_atom_site_site_symmetry_order
_atom_site_calc_flag
_atom_site_refinement_flags_posn
_atom_site_refinement_flags_adp
_atom_site_refinement_flags_occupancy
_atom_site_disorder_assembly
_atom_site_disorder_group
Cr1 Cr 0.20372(2) 0.74294(3) 0.27552(2) 0.02341(11) Uani 1 1 d . . . . .
Cl1 Cl 0.20690(4) 0.90612(6) 0.20655(4) 0.03803(18) Uani 1 1 d . . . . .
Cl2 Cl 0.31257(4) 0.66310(6) 0.22842(4) 0.03631(18) Uani 1 1 d . . . . .
Cl3 Cl 0.09539(4) 0.65420(6) 0.19179(4) 0.03255(16) Uani 1 1 d . . . . .
P1 P 0.30918(4) 0.80254(6) 0.38971(4) 0.02499(16) Uani 1 1 d . . . . .
P2 P 0.19990(4) 0.58365(6) 0.36616(4) 0.02225(15) Uani 1 1 d . . . . .
O1 O 0.46310(13) 0.83851(18) 0.51384(12) 0.0465(6) Uani 1 1 d . . . . .
N1 N 0.11489(13) 0.81777(18) 0.32910(13) 0.0277(5) Uani 1 1 d . . . . .
C1 C 0.33080(16) 0.6863(2) 0.45535(15) 0.0275(6) Uani 1 1 d . . . . .
H1 H 0.3742 0.6954 0.5001 0.033 Uiso 1 1 calc R U . . .
C2 C 0.29185(14) 0.5889(2) 0.44727(14) 0.0223(5) Uani 1 1 d . . . . .
C3 C 0.32437(16) 0.4925(2) 0.50320(16) 0.0277(6) Uani 1 1 d . . . . .
C4 C 0.3873(2) 0.4256(3) 0.4659(2) 0.0481(8) Uani 1 1 d . . . . .
H4A H 0.3571 0.3867 0.4195 0.072 Uiso 1 1 calc R U . . .
H4B H 0.4158 0.3719 0.5041 0.072 Uiso 1 1 calc R U . . .
H4C H 0.4292 0.4753 0.4503 0.072 Uiso 1 1 calc R U . . .
C5 C 0.37095(18) 0.5362(2) 0.58322(16) 0.0359(7) Uani 1 1 d . . . . .
H5A H 0.4218 0.5762 0.5758 0.054 Uiso 1 1 calc R U . . .
H5B H 0.3870 0.4742 0.6191 0.054 Uiso 1 1 calc R U . . .
H5C H 0.3337 0.5860 0.6056 0.054 Uiso 1 1 calc R U . . .
C6 C 0.25376(18) 0.4167(2) 0.52010(18) 0.0389(7) Uani 1 1 d . . . . .
H6A H 0.2162 0.4582 0.5480 0.058 Uiso 1 1 calc R U . . .
H6B H 0.2785 0.3547 0.5527 0.058 Uiso 1 1 calc R U . . .
H6C H 0.2215 0.3888 0.4704 0.058 Uiso 1 1 calc R U . . .
C7 C 0.41328(16) 0.8498(2) 0.37722(16) 0.0296(6) Uani 1 1 d . . . . .
C8 C 0.42638(18) 0.8787(3) 0.30259(17) 0.0381(7) Uani 1 1 d . . . . .
H8 H 0.3813 0.8721 0.2590 0.046 Uiso 1 1 calc R U . . .
C9 C 0.50427(19) 0.9171(3) 0.29091(19) 0.0486(9) Uani 1 1 d . . . . .
H9 H 0.5123 0.9372 0.2397 0.058 Uiso 1 1 calc R U . . .
C10 C 0.5696(2) 0.9258(3) 0.3537(2) 0.0492(9) Uani 1 1 d . . . . .
H10 H 0.6230 0.9518 0.3456 0.059 Uiso 1 1 calc R U . . .
C11 C 0.55887(18) 0.8973(3) 0.42864(19) 0.0418(8) Uani 1 1 d . . . . .
H11 H 0.6049 0.9024 0.4715 0.050 Uiso 1 1 calc R U . . .
C12 C 0.48087(17) 0.8613(2) 0.44085(17) 0.0335(6) Uani 1 1 d . . . . .
C13 C 0.5297(2) 0.8451(3) 0.58148(19) 0.0514(9) Uani 1 1 d . . . . .
H13A H 0.5762 0.7964 0.5740 0.077 Uiso 1 1 calc R U . . .
H13B H 0.5082 0.8221 0.6284 0.077 Uiso 1 1 calc R U . . .
H13C H 0.5503 0.9211 0.5881 0.077 Uiso 1 1 calc R U . . .
C14 C 0.27121(16) 0.9127(2) 0.44607(15) 0.0266(6) Uani 1 1 d . . . . .
C15 C 0.25738(18) 1.0150(2) 0.40977(16) 0.0334(6) Uani 1 1 d . . . . .
H15 H 0.2706 1.0258 0.3590 0.040 Uiso 1 1 calc R U . . .
C16 C 0.22449(19) 1.1010(3) 0.44718(18) 0.0398(7) Uani 1 1 d . . . . .
H16 H 0.2156 1.1709 0.4223 0.048 Uiso 1 1 calc R U . . .
C17 C 0.20438(18) 1.0853(3) 0.52131(18) 0.0399(7) Uani 1 1 d . . . . .
H17 H 0.1818 1.1443 0.5470 0.048 Uiso 1 1 calc R U . . .
C18 C 0.21727(18) 0.9842(3) 0.55706(17) 0.0372(7) Uani 1 1 d . . . . .
H18 H 0.2031 0.9733 0.6074 0.045 Uiso 1 1 calc R U . . .
C19 C 0.25094(17) 0.8979(2) 0.52011(16) 0.0317(6) Uani 1 1 d . . . . .
H19 H 0.2602 0.8284 0.5455 0.038 Uiso 1 1 calc R U . . .
C20 C 0.19401(17) 0.4468(2) 0.32103(15) 0.0303(6) Uani 1 1 d . . . . .
C21 C 0.2607(2) 0.4134(3) 0.28473(18) 0.0427(8) Uani 1 1 d . . . . .
H21 H 0.3064 0.4623 0.2830 0.051 Uiso 1 1 calc R U . . .
C22 C 0.2607(2) 0.3094(3) 0.2512(2) 0.0541(9) Uani 1 1 d . . . . .
H22 H 0.3071 0.2869 0.2280 0.065 Uiso 1 1 calc R U . . .
C23 C 0.1937(2) 0.2386(3) 0.2512(2) 0.0541(9) Uani 1 1 d . . . . .
H23 H 0.1939 0.1674 0.2285 0.065 Uiso 1 1 calc R U . . .
C24 C 0.1262(2) 0.2722(3) 0.2846(2) 0.0486(8) Uani 1 1 d . . . . .
H24 H 0.0792 0.2245 0.2833 0.058 Uiso 1 1 calc R U . . .
C25 C 0.12637(18) 0.3749(2) 0.32008(17) 0.0362(7) Uani 1 1 d . . . . .
H25 H 0.0801 0.3962 0.3438 0.043 Uiso 1 1 calc R U . . .
C26 C 0.10956(15) 0.5980(2) 0.41510(14) 0.0236(5) Uani 1 1 d . . . . .
C27 C 0.02773(16) 0.5860(2) 0.37196(16) 0.0305(6) Uani 1 1 d . . . . .
H27 H 0.0194 0.5631 0.3186 0.037 Uiso 1 1 calc R U . . .
C28 C -0.04102(16) 0.6076(3) 0.40711(17) 0.0355(7) Uani 1 1 d . . . . .
H28 H -0.0965 0.5965 0.3783 0.043 Uiso 1 1 calc R U . . .
C29 C -0.02989(17) 0.6449(2) 0.48355(17) 0.0335(7) Uani 1 1 d . . . . .
H29 H -0.0776 0.6608 0.5068 0.040 Uiso 1 1 calc R U . . .
C30 C 0.05046(17) 0.6591(2) 0.52624(16) 0.0318(6) Uani 1 1 d . . . . .
H30 H 0.0582 0.6850 0.5789 0.038 Uiso 1 1 calc R U . . .
C31 C 0.11989(16) 0.6356(2) 0.49226(15) 0.0253(6) Uani 1 1 d . . . . .
H31 H 0.1752 0.6453 0.5219 0.030 Uiso 1 1 calc R U . . .
C32 C 0.06852(18) 0.8625(2) 0.35971(17) 0.0324(6) Uani 1 1 d . . . . .
C33 C 0.0101(2) 0.9194(3) 0.4007(2) 0.0547(9) Uani 1 1 d . . . . .
H33A H -0.0478 0.8970 0.3786 0.082 Uiso 1 1 calc R U . . .
H33B H 0.0158 0.9992 0.3946 0.082 Uiso 1 1 calc R U . . .
H33C H 0.0229 0.9004 0.4567 0.082 Uiso 1 1 calc R U . . .

loop_
_atom_site_aniso_label
_atom_site_aniso_U_11
_atom_site_aniso_U_22
_atom_site_aniso_U_33
_atom_site_aniso_U_23
_atom_site_aniso_U_13
_atom_site_aniso_U_12
Cr1 0.0230(2) 0.0273(2) 0.0199(2) -0.00125(18) 0.00375(16) -0.00492(17)
Cl1 0.0408(4) 0.0392(4) 0.0328(4) 0.0102(3) 0.0034(3) -0.0082(3)
Cl2 0.0324(4) 0.0433(4) 0.0365(4) -0.0102(3) 0.0149(3) -0.0062(3)
Cl3 0.0304(3) 0.0382(4) 0.0268(3) -0.0031(3) -0.0007(3) -0.0085(3)
P1 0.0251(3) 0.0250(4) 0.0240(4) -0.0007(3) 0.0023(3) -0.0070(3)
P2 0.0210(3) 0.0243(4) 0.0214(3) -0.0020(3) 0.0037(2) -0.0045(3)
O1 0.0475(13) 0.0527(15) 0.0345(12) -0.0015(10) -0.0047(10) -0.0219(11)
N1 0.0270(12) 0.0267(13) 0.0291(12) 0.0002(10) 0.0041(10) -0.0021(10)
C1 0.0239(13) 0.0312(16) 0.0256(14) -0.0005(12) -0.0002(10) -0.0031(11)
C2 0.0180(12) 0.0266(14) 0.0230(13) -0.0032(11) 0.0060(10) -0.0008(10)
C3 0.0253(13) 0.0241(15) 0.0323(15) 0.0013(12) 0.0019(11) 0.0019(11)
C4 0.0471(19) 0.043(2) 0.054(2) -0.0012(16) 0.0099(16) 0.0199(15)
C5 0.0388(16) 0.0345(17) 0.0309(16) 0.0055(13) -0.0032(12) -0.0022(13)
C6 0.0379(16) 0.0310(17) 0.0449(18) 0.0111(14) -0.0001(13) -0.0086(13)
C7 0.0266(14) 0.0262(15) 0.0356(16) -0.0033(12) 0.0049(11) -0.0095(11)
C8 0.0374(16) 0.0453(19) 0.0311(16) -0.0043(14) 0.0044(12) -0.0128(14)
C9 0.0436(18) 0.065(2) 0.0388(18) -0.0051(17) 0.0132(14) -0.0243(17)
C10 0.0334(17) 0.062(2) 0.054(2) -0.0080(18) 0.0136(15) -0.0169(16)
C11 0.0280(15) 0.0438(19) 0.0507(19) -0.0067(15) -0.0003(13) -0.0092(13)
C12 0.0340(15) 0.0302(16) 0.0351(16) -0.0019(13) 0.0030(12) -0.0072(12)
C13 0.060(2) 0.042(2) 0.0446(19) -0.0027(16) -0.0118(16) -0.0074(16)
C14 0.0255(13) 0.0273(15) 0.0256(14) -0.0024(12) 0.0010(11) -0.0071(11)
C15 0.0427(17) 0.0306(16) 0.0252(14) 0.0012(12) 0.0020(12) -0.0051(13)
C16 0.0510(18) 0.0279(17) 0.0375(17) 0.0047(13) 0.0001(14) 0.0035(14)
C17 0.0381(16) 0.0399(19) 0.0413(18) -0.0057(15) 0.0064(13) 0.0040(14)
C18 0.0381(16) 0.0434(19) 0.0318(16) 0.0001(14) 0.0111(13) -0.0007(14)
C19 0.0360(15) 0.0288(16) 0.0302(15) 0.0043(12) 0.0060(12) -0.0043(12)
C20 0.0361(15) 0.0267(15) 0.0270(14) -0.0019(12) 0.0032(12) -0.0055(12)
C21 0.0513(19) 0.0371(18) 0.0443(18) -0.0087(15) 0.0205(15) -0.0075(15)
C22 0.071(2) 0.042(2) 0.052(2) -0.0155(17) 0.0208(18) -0.0008(18)
C23 0.081(3) 0.0317(19) 0.0424(19) -0.0120(15) -0.0065(18) -0.0021(18)
C24 0.057(2) 0.0302(18) 0.053(2) -0.0048(15) -0.0049(16) -0.0160(15)
C25 0.0370(16) 0.0341(17) 0.0355(16) 0.0005(13) 0.0013(13) -0.0084(13)
C26 0.0225(13) 0.0235(14) 0.0251(13) 0.0037(11) 0.0055(10) -0.0027(10)
C27 0.0276(14) 0.0357(17) 0.0275(14) 0.0059(12) 0.0034(11) -0.0042(12)
C28 0.0209(13) 0.0467(19) 0.0374(16) 0.0128(14) 0.0012(12) -0.0022(12)
C29 0.0258(14) 0.0380(17) 0.0397(17) 0.0072(13) 0.0141(12) 0.0050(12)
C30 0.0340(15) 0.0322(16) 0.0311(15) -0.0006(12) 0.0107(12) 0.0007(12)
C31 0.0230(13) 0.0240(14) 0.0287(14) 0.0006(11) 0.0043(11) -0.0022(10)
C32 0.0336(15) 0.0252(15) 0.0372(16) 0.0050(13) 0.0037(13) 0.0002(12)
C33 0.056(2) 0.049(2) 0.067(2) 0.0081(18) 0.0296(18) 0.0237(17)

loop_
_atom_type_symbol
_atom_type_description
_atom_type_scat_dispersion_real
_atom_type_scat_dispersion_imag
_atom_type_scat_source
C C 0.0033 0.0016 'International Tables Vol C Tables 4.2.6.8 and 6.1.1.4'
H H 0.0000 0.0000 'International Tables Vol C Tables 4.2.6.8 and 6.1.1.4'
Cl Cl 0.1484 0.1585 'International Tables Vol C Tables 4.2.6.8 and 6.1.1.4'
Cr Cr 0.3209 0.6236 'International Tables Vol C Tables 4.2.6.8 and 6.1.1.4'
N N 0.0061 0.0033 'International Tables Vol C Tables 4.2.6.8 and 6.1.1.4'
O O 0.0106 0.0060 'International Tables Vol C Tables 4.2.6.8 and 6.1.1.4'
P P 0.1023 0.0942 'International Tables Vol C Tables 4.2.6.8 and 6.1.1.4'

loop_
_geom_angle_atom_site_label_1
_geom_angle_atom_site_label_2
_geom_angle_atom_site_label_3
_geom_angle
_geom_angle_site_symmetry_1
_geom_angle_site_symmetry_3
_geom_angle_publ_flag
N1 Cr1 Cl2 173.76(6) . . ?
N1 Cr1 Cl1 86.42(7) . . ?
Cl2 Cr1 Cl1 95.05(3) . . ?
N1 Cr1 Cl3 88.88(6) . . ?
Cl2 Cr1 Cl3 96.86(3) . . ?
Cl1 Cr1 Cl3 99.22(3) . . ?
N1 Cr1 P1 86.76(6) . . ?
Cl2 Cr1 P1 87.07(3) . . ?
Cl1 Cr1 P1 94.88(3) . . ?
Cl3 Cr1 P1 164.95(3) . . ?
N1 Cr1 P2 87.67(6) . . ?
Cl2 Cr1 P2 90.26(3) . . ?
Cl1 Cr1 P2 172.02(3) . . ?
Cl3 Cr1 P2 86.02(3) . . ?
P1 Cr1 P2 79.42(2) . . ?
C1 P1 C7 104.18(12) . . ?
C1 P1 C14 106.34(12) . . ?
C7 P1 C14 103.80(12) . . ?
C1 P1 Cr1 107.47(9) . . ?
C7 P1 Cr1 120.74(9) . . ?
C14 P1 Cr1 113.19(8) . . ?
C26 P2 C20 107.55(12) . . ?
C26 P2 C2 103.98(11) . . ?
C20 P2 C2 109.12(12) . . ?
C26 P2 Cr1 109.38(8) . . ?
C20 P2 Cr1 116.09(9) . . ?
C2 P2 Cr1 110.01(8) . . ?
C12 O1 C13 119.1(2) . . ?
C32 N1 Cr1 176.9(2) . . ?
C2 C1 P1 126.4(2) . . ?
C2 C1 H1 116.8 . . ?
P1 C1 H1 116.8 . . ?
C1 C2 C3 120.4(2) . . ?
C1 C2 P2 114.0(2) . . ?
C3 C2 P2 125.60(18) . . ?
C4 C3 C6 109.5(2) . . ?
C4 C3 C5 108.0(2) . . ?
C6 C3 C5 106.9(2) . . ?
C4 C3 C2 108.2(2) . . ?
C6 C3 C2 113.3(2) . . ?
C5 C3 C2 110.8(2) . . ?
C3 C4 H4A 109.5 . . ?
C3 C4 H4B 109.5 . . ?
H4A C4 H4B 109.5 . . ?
C3 C4 H4C 109.5 . . ?
H4A C4 H4C 109.5 . . ?
H4B C4 H4C 109.5 . . ?
C3 C5 H5A 109.5 . . ?
C3 C5 H5B 109.5 . . ?
H5A C5 H5B 109.5 . . ?
C3 C5 H5C 109.5 . . ?
H5A C5 H5C 109.5 . . ?
H5B C5 H5C 109.5 . . ?
C3 C6 H6A 109.5 . . ?
C3 C6 H6B 109.5 . . ?
H6A C6 H6B 109.5 . . ?
C3 C6 H6C 109.5 . . ?
H6A C6 H6C 109.5 . . ?
H6B C6 H6C 109.5 . . ?
C8 C7 C12 118.3(2) . . ?
C8 C7 P1 119.3(2) . . ?
C12 C7 P1 122.4(2) . . ?
C9 C8 C7 121.0(3) . . ?
C9 C8 H8 119.5 . . ?
C7 C8 H8 119.5 . . ?
C10 C9 C8 119.6(3) . . ?
C10 C9 H9 120.2 . . ?
C8 C9 H9 120.2 . . ?
C9 C10 C11 120.9(3) . . ?
C9 C10 H10 119.6 . . ?
C11 C10 H10 119.6 . . ?
C12 C11 C10 119.7(3) . . ?
C12 C11 H11 120.1 . . ?
C10 C11 H11 120.1 . . ?
O1 C12 C11 123.5(3) . . ?
O1 C12 C7 116.0(2) . . ?
C11 C12 C7 120.5(3) . . ?
O1 C13 H13A 109.5 . . ?
O1 C13 H13B 109.5 . . ?
H13A C13 H13B 109.5 . . ?
O1 C13 H13C 109.5 . . ?
H13A C13 H13C 109.5 . . ?
H13B C13 H13C 109.5 . . ?
C15 C14 C19 119.1(3) . . ?
C15 C14 P1 117.0(2) . . ?
C19 C14 P1 123.8(2) . . ?
C16 C15 C14 120.4(3) . . ?
C16 C15 H15 119.8 . . ?
C14 C15 H15 119.8 . . ?
C15 C16 C17 120.1(3) . . ?
C15 C16 H16 120.0 . . ?
C17 C16 H16 120.0 . . ?
C18 C17 C16 119.8(3) . . ?
C18 C17 H17 120.1 . . ?
C16 C17 H17 120.1 . . ?
C17 C18 C19 120.4(3) . . ?
C17 C18 H18 119.8 . . ?
C19 C18 H18 119.8 . . ?
C18 C19 C14 120.3(3) . . ?
C18 C19 H19 119.9 . . ?
C14 C19 H19 119.9 . . ?
C25 C20 C21 118.4(3) . . ?
C25 C20 P2 123.5(2) . . ?
C21 C20 P2 118.0(2) . . ?
C22 C21 C20 120.6(3) . . ?
C22 C21 H21 119.7 . . ?
C20 C21 H21 119.7 . . ?
C23 C22 C21 120.4(3) . . ?
C23 C22 H22 119.8 . . ?
C21 C22 H22 119.8 . . ?
C22 C23 C24 119.5(3) . . ?
C22 C23 H23 120.3 . . ?
C24 C23 H23 120.3 . . ?
C23 C24 C25 120.7(3) . . ?
C23 C24 H24 119.6 . . ?
C25 C24 H24 119.6 . . ?
C24 C25 C20 120.4(3) . . ?
C24 C25 H25 119.8 . . ?
C20 C25 H25 119.8 . . ?
C31 C26 C27 118.8(2) . . ?
C31 C26 P2 120.80(18) . . ?
C27 C26 P2 119.83(19) . . ?
C28 C27 C26 119.9(3) . . ?
C28 C27 H27 120.1 . . ?
C26 C27 H27 120.1 . . ?
C29 C28 C27 120.7(2) . . ?
C29 C28 H28 119.7 . . ?
C27 C28 H28 119.7 . . ?
C28 C29 C30 120.0(2) . . ?
C28 C29 H29 120.0 . . ?
C30 C29 H29 120.0 . . ?
C29 C30 C31 119.9(3) . . ?
C29 C30 H30 120.0 . . ?
C31 C30 H30 120.0 . . ?
C30 C31 C26 120.7(2) . . ?
C30 C31 H31 119.6 . . ?
C26 C31 H31 119.6 . . ?
N1 C32 C33 178.7(3) . . ?
C32 C33 H33A 109.5 . . ?
C32 C33 H33B 109.5 . . ?
H33A C33 H33B 109.5 . . ?
C32 C33 H33C 109.5 . . ?
H33A C33 H33C 109.5 . . ?
H33B C33 H33C 109.5 . . ?

loop_
_geom_bond_atom_site_label_1
_geom_bond_atom_site_label_2
_geom_bond_distance
_geom_bond_site_symmetry_2
_geom_bond_publ_flag
Cr1 N1 2.053(2) . ?
Cr1 Cl2 2.2800(8) . ?
Cr1 Cl1 2.3167(8) . ?
Cr1 Cl3 2.3184(7) . ?
Cr1 P1 2.4658(7) . ?
Cr1 P2 2.4964(8) . ?
P1 C1 1.804(3) . ?
P1 C7 1.822(3) . ?
P1 C14 1.825(3) . ?
P2 C26 1.821(2) . ?
P2 C20 1.830(3) . ?
P2 C2 1.845(2) . ?
O1 C12 1.373(3) . ?
O1 C13 1.438(3) . ?
N1 C32 1.131(3) . ?
C1 C2 1.333(4) . ?
C1 H1 0.9500 . ?
C2 C3 1.547(4) . ?
C3 C4 1.530(4) . ?
C3 C6 1.531(4) . ?
C3 C5 1.543(4) . ?
C4 H4A 0.9800 . ?
C4 H4B 0.9800 . ?
C4 H4C 0.9800 . ?
C5 H5A 0.9800 . ?
C5 H5B 0.9800 . ?
C5 H5C 0.9800 . ?
C6 H6A 0.9800 . ?
C6 H6B 0.9800 . ?
C6 H6C 0.9800 . ?
C7 C8 1.391(4) . ?
C7 C12 1.406(4) . ?
C8 C9 1.387(4) . ?
C8 H8 0.9500 . ?
C9 C10 1.371(4) . ?
C9 H9 0.9500 . ?
C10 C11 1.383(4) . ?
C10 H10 0.9500 . ?
C11 C12 1.382(4) . ?
C11 H11 0.9500 . ?
C13 H13A 0.9800 . ?
C13 H13B 0.9800 . ?
C13 H13C 0.9800 . ?
C14 C15 1.389(4) . ?
C14 C19 1.390(4) . ?
C15 C16 1.384(4) . ?
C15 H15 0.9500 . ?
C16 C17 1.392(4) . ?
C16 H16 0.9500 . ?
C17 C18 1.371(4) . ?
C17 H17 0.9500 . ?
C18 C19 1.388(4) . ?
C18 H18 0.9500 . ?
C19 H19 0.9500 . ?
C20 C25 1.393(4) . ?
C20 C21 1.400(4) . ?
C21 C22 1.388(4) . ?
C21 H21 0.9500 . ?
C22 C23 1.379(5) . ?
C22 H22 0.9500 . ?
C23 C24 1.383(5) . ?
C23 H23 0.9500 . ?
C24 C25 1.388(4) . ?
C24 H24 0.9500 . ?
C25 H25 0.9500 . ?
C26 C31 1.391(3) . ?
C26 C27 1.398(3) . ?
C27 C28 1.382(4) . ?
C27 H27 0.9500 . ?
C28 C29 1.378(4) . ?
C28 H28 0.9500 . ?
C29 C30 1.378(4) . ?
C29 H29 0.9500 . ?
C30 C31 1.385(4) . ?
C30 H30 0.9500 . ?
C31 H31 0.9500 . ?
C32 C33 1.452(4) . ?
C33 H33A 0.9800 . ?
C33 H33B 0.9800 . ?
C33 H33C 0.9800 . ?

loop_
_geom_hbond_atom_site_label_D
_geom_hbond_atom_site_label_H
_geom_hbond_atom_site_label_A
_geom_hbond_distance_DH
_geom_hbond_distance_HA
_geom_hbond_distance_DA
_geom_hbond_angle_DHA
_geom_hbond_site_symmetry_A
C33 H33B Cl3 0.98 2.83 3.545(3) 130.7 2
C27 H27 Cl3 0.95 2.92 3.582(3) 128.0 .
C21 H21 Cl2 0.95 2.62 3.335(3) 132.2 .
C8 H8 Cl2 0.95 2.78 3.315(3) 116.6 .
C8 H8 Cl1 0.95 2.82 3.635(3) 144.5 .
C1 H1 O1 0.95 2.24 2.861(3) 122.6 .
C33 H33B Cl3 0.98 2.83 3.545(3) 130.7 2
C27 H27 Cl3 0.95 2.92 3.582(3) 128.0 .
C21 H21 Cl2 0.95 2.62 3.335(3) 132.2 .
C8 H8 Cl2 0.95 2.78 3.315(3) 116.6 .
C8 H8 Cl1 0.95 2.82 3.635(3) 144.5 .
C1 H1 O1 0.95 2.24 2.861(3) 122.6 .
C1 H1 O1 0.95 2.24 2.861(3) 122.6 .
C8 H8 Cl1 0.95 2.82 3.635(3) 144.5 .
C8 H8 Cl2 0.95 2.78 3.315(3) 116.6 .
C21 H21 Cl2 0.95 2.62 3.335(3) 132.2 .
C27 H27 Cl3 0.95 2.92 3.582(3) 128.0 .
C33 H33B Cl3 0.98 2.83 3.545(3) 130.7 2
C1 H1 O1 0.95 2.24 2.861(3) 122.6 .
C8 H8 Cl1 0.95 2.82 3.635(3) 144.5 .
C8 H8 Cl2 0.95 2.78 3.315(3) 116.6 .
C21 H21 Cl2 0.95 2.62 3.335(3) 132.2 .
C27 H27 Cl3 0.95 2.92 3.582(3) 128.0 .
C33 H33B Cl3 0.98 2.83 3.545(3) 130.7 2
C1 H1 O1 0.95 2.24 2.861(3) 122.6 .
C8 H8 Cl1 0.95 2.82 3.635(3) 144.5 .
C8 H8 Cl2 0.95 2.78 3.315(3) 116.6 .
C21 H21 Cl2 0.95 2.62 3.335(3) 132.2 .
C27 H27 Cl3 0.95 2.92 3.582(3) 128.0 .
C33 H33B Cl3 0.98 2.83 3.545(3) 130.7 2

loop_
_geom_torsion_atom_site_label_1
_geom_torsion_atom_site_label_2
_geom_torsion_atom_site_label_3
_geom_torsion_atom_site_label_4
_geom_torsion
_geom_torsion_site_symmetry_1
_geom_torsion_site_symmetry_2
_geom_torsion_site_symmetry_3
_geom_torsion_site_symmetry_4
_geom_torsion_publ_flag
C7 P1 C1 C2 -134.5(2) . . . . ?
C14 P1 C1 C2 116.2(2) . . . . ?
Cr1 P1 C1 C2 -5.3(3) . . . . ?
P1 C1 C2 C3 172.82(18) . . . . ?
P1 C1 C2 P2 -7.2(3) . . . . ?
C26 P2 C2 C1 -101.0(2) . . . . ?
C20 P2 C2 C1 144.5(2) . . . . ?
Cr1 P2 C2 C1 16.0(2) . . . . ?
C26 P2 C2 C3 78.9(2) . . . . ?
C20 P2 C2 C3 -35.6(2) . . . . ?
Cr1 P2 C2 C3 -164.02(18) . . . . ?
C1 C2 C3 C4 -91.5(3) . . . . ?
P2 C2 C3 C4 88.6(3) . . . . ?
C1 C2 C3 C6 146.9(3) . . . . ?
P2 C2 C3 C6 -33.0(3) . . . . ?
C1 C2 C3 C5 26.8(3) . . . . ?
P2 C2 C3 C5 -153.18(19) . . . . ?
C1 P1 C7 C8 136.9(2) . . . . ?
C14 P1 C7 C8 -112.0(2) . . . . ?
Cr1 P1 C7 C8 16.2(3) . . . . ?
C1 P1 C7 C12 -45.0(3) . . . . ?
C14 P1 C7 C12 66.1(3) . . . . ?
Cr1 P1 C7 C12 -165.7(2) . . . . ?
C12 C7 C8 C9 0.5(5) . . . . ?
P1 C7 C8 C9 178.8(3) . . . . ?
C7 C8 C9 C10 0.5(5) . . . . ?
C8 C9 C10 C11 -0.3(5) . . . . ?
C9 C10 C11 C12 -1.1(5) . . . . ?
C13 O1 C12 C11 -4.2(4) . . . . ?
C13 O1 C12 C7 178.0(3) . . . . ?
C10 C11 C12 O1 -175.4(3) . . . . ?
C10 C11 C12 C7 2.2(5) . . . . ?
C8 C7 C12 O1 175.9(3) . . . . ?
P1 C7 C12 O1 -2.3(4) . . . . ?
C8 C7 C12 C11 -1.9(4) . . . . ?
P1 C7 C12 C11 179.9(2) . . . . ?
C1 P1 C14 C15 174.4(2) . . . . ?
C7 P1 C14 C15 64.8(2) . . . . ?
Cr1 P1 C14 C15 -67.8(2) . . . . ?
C1 P1 C14 C19 -9.6(3) . . . . ?
C7 P1 C14 C19 -119.2(2) . . . . ?
Cr1 P1 C14 C19 108.1(2) . . . . ?
C19 C14 C15 C16 0.5(4) . . . . ?
P1 C14 C15 C16 176.7(2) . . . . ?
C14 C15 C16 C17 -0.5(4) . . . . ?
C15 C16 C17 C18 0.0(5) . . . . ?
C16 C17 C18 C19 0.6(4) . . . . ?
C17 C18 C19 C14 -0.6(4) . . . . ?
C15 C14 C19 C18 0.1(4) . . . . ?
P1 C14 C19 C18 -175.8(2) . . . . ?
C26 P2 C20 C25 5.5(3) . . . . ?
C2 P2 C20 C25 117.7(2) . . . . ?
Cr1 P2 C20 C25 -117.3(2) . . . . ?
C26 P2 C20 C21 -175.3(2) . . . . ?
C2 P2 C20 C21 -63.1(3) . . . . ?
Cr1 P2 C20 C21 61.9(2) . . . . ?
C25 C20 C21 C22 -2.3(5) . . . . ?
P2 C20 C21 C22 178.4(3) . . . . ?
C20 C21 C22 C23 1.8(5) . . . . ?
C21 C22 C23 C24 0.3(5) . . . . ?
C22 C23 C24 C25 -1.9(5) . . . . ?
C23 C24 C25 C20 1.4(5) . . . . ?
C21 C20 C25 C24 0.7(4) . . . . ?
P2 C20 C25 C24 179.9(2) . . . . ?
C20 P2 C26 C31 131.3(2) . . . . ?
C2 P2 C26 C31 15.7(2) . . . . ?
Cr1 P2 C26 C31 -101.8(2) . . . . ?
C20 P2 C26 C27 -57.7(2) . . . . ?
C2 P2 C26 C27 -173.3(2) . . . . ?
Cr1 P2 C26 C27 69.2(2) . . . . ?
C31 C26 C27 C28 -2.4(4) . . . . ?
P2 C26 C27 C28 -173.6(2) . . . . ?
C26 C27 C28 C29 2.5(4) . . . . ?
C27 C28 C29 C30 -1.2(4) . . . . ?
C28 C29 C30 C31 -0.2(4) . . . . ?
C29 C30 C31 C26 0.2(4) . . . . ?
C27 C26 C31 C30 1.1(4) . . . . ?
P2 C26 C31 C30 172.2(2) . . . . ?
